data_7201584
loop_
_publ_author_name
'Thu\'ery, Pierre'

_publ_section_title
;
 Novel two-dimensional uranyl--organic assemblages in the citrate and
 d(--)-citramalate families
;
_journal_issue 1
_journal_name_full CrystEngComm
_journal_page_first 79
_journal_paper_doi 10.1039/b711273d
_journal_volume 10
_journal_year 2008
_chemical_formula_sum 'C28 H56 N2 O24 U3'
_chemical_formula_weight 1518.84
_space_group_IT_number 2
_symmetry_cell_setting triclinic
_symmetry_space_group_name_Hall '-P 1'
_symmetry_space_group_name_H-M 'P -1'
_atom_sites_solution_hydrogens geom
_atom_sites_solution_primary direct
_atom_sites_solution_secondary difmap
_audit_creation_method SHELXL-97
_cell_angle_alpha 86.048(2)
_cell_angle_beta 87.745(3)
_cell_angle_gamma 88.381(3)
_cell_formula_units_Z 1
_cell_length_a 8.4980(3)
_cell_length_b 9.2992(4)
_cell_length_c 13.2045(6)
_cell_measurement_reflns_used 51509
_cell_measurement_temperature 100(2)
_cell_measurement_theta_max 25.68
_cell_measurement_theta_min 2.40
_cell_volume 1039.85(7)
_computing_cell_refinement 'HKL2000 (Otwinowski & Minor, 1997)'
_computing_data_collection 'COLLECT (Hooft, 1998)'
_computing_data_reduction 'HKL2000 (Otwinowski & Minor, 1997)'
_computing_molecular_graphics 'SHELXTL (Sheldrick, 1999)'
_computing_publication_material 'SHELXTL (Sheldrick, 1999); PLATON (Spek, 2003)'
_computing_structure_refinement 'SHELXL-97 (Sheldrick, 1997)'
_computing_structure_solution 'SHELXS-97 (Sheldrick, 1997)'
_diffrn_ambient_temperature 100(2)
_diffrn_measured_fraction_theta_full 0.999
_diffrn_measured_fraction_theta_max 0.999
_diffrn_measurement_device_type 'Nonius Kappa-CCD area-detector diffractometer'
_diffrn_measurement_method 'two \f and eight \w scans with 2\% steps'
_diffrn_radiation_monochromator graphite
_diffrn_radiation_source 'fine-focus sealed tube'
_diffrn_radiation_type MoK\a
_diffrn_radiation_wavelength 0.71073
_diffrn_reflns_av_R_equivalents 0.0475
_diffrn_reflns_av_sigmaI/netI 0.0495
_diffrn_reflns_limit_h_max 10
_diffrn_reflns_limit_h_min -10
_diffrn_reflns_limit_k_max 11
_diffrn_reflns_limit_k_min -11
_diffrn_reflns_limit_l_max 16
_diffrn_reflns_limit_l_min -16
_diffrn_reflns_number 51509
_diffrn_reflns_theta_full 25.68
_diffrn_reflns_theta_max 25.68
_diffrn_reflns_theta_min 2.40
_diffrn_standards_decay_% 0
_diffrn_standards_interval_time 0
_diffrn_standards_number 0
_exptl_absorpt_coefficient_mu 11.740
_exptl_absorpt_correction_T_max 0.391
_exptl_absorpt_correction_T_min 0.240
_exptl_absorpt_correction_type multi-scan
_exptl_absorpt_process_details 'SCALEPACK (Otwinowski & Minor, 1997)'
_exptl_crystal_colour 'translucent light yellow'
_exptl_crystal_density_diffrn 2.425
_exptl_crystal_density_method 'not measured'
_exptl_crystal_description parallelepiped
_exptl_crystal_F_000 706
_exptl_crystal_size_max 0.20
_exptl_crystal_size_mid 0.12
_exptl_crystal_size_min 0.08
_refine_diff_density_max 0.686
_refine_diff_density_min -1.662
_refine_diff_density_rms 0.167
_refine_ls_extinction_method none
_refine_ls_goodness_of_fit_ref 1.056
_refine_ls_hydrogen_treatment constr
_refine_ls_matrix_type full
_refine_ls_number_parameters 263
_refine_ls_number_reflns 3951
_refine_ls_number_restraints 0
_refine_ls_restrained_S_all 1.056
_refine_ls_R_factor_all 0.0232
_refine_ls_R_factor_gt 0.0204
_refine_ls_shift/su_max 0.000
_refine_ls_shift/su_mean 0.000
_refine_ls_structure_factor_coef Fsqd
_refine_ls_weighting_details 'calc w=1/[\s^2^(Fo^2^)+(0.0192P)^2^+0.3830P] where P=(Fo^2^+2Fc^2^)/3'
_refine_ls_weighting_scheme calc
_refine_ls_wR_factor_gt 0.0482
_refine_ls_wR_factor_ref 0.0489
_reflns_number_gt 3748
_reflns_number_total 3951
_reflns_threshold_expression >2sigma(I)
_cod_data_source_file b711273d.txt
_cod_data_source_block 2
_cod_database_code 7201584

loop_
_symmetry_equiv_pos_as_xyz
'x, y, z'
'-x, -y, -z'

loop_
_atom_site_label
_atom_site_type_symbol
_atom_site_fract_x
_atom_site_fract_y
_atom_site_fract_z
_atom_site_U_iso_or_equiv
_atom_site_adp_type
_atom_site_occupancy
_atom_site_symmetry_multiplicity
_atom_site_calc_flag
_atom_site_refinement_flags
_atom_site_disorder_assembly
_atom_site_disorder_group
U1 U 0.701452(14) 0.067762(11) 0.548765(9) 0.01430(5) Uani 1 1 d . . .
U2 U 0.0000 0.0000 1.0000 0.01690(6) Uani 1 2 d S . .
O1 O 0.4277(3) 0.0376(2) 0.58492(16) 0.0174(5) Uani 1 1 d . . .
O2 O 0.6156(3) 0.1441(2) 0.71008(18) 0.0196(5) Uani 1 1 d . . .
O3 O 0.4230(3) 0.1962(2) 0.82296(17) 0.0195(5) Uani 1 1 d . . .
O4 O 0.2566(3) -0.0843(2) 0.92275(17) 0.0212(5) Uani 1 1 d . . .
O5 O 0.0663(3) -0.0314(2) 0.81877(18) 0.0220(5) Uani 1 1 d . . .
O6 O -0.0621(3) 0.1489(2) 0.62169(18) 0.0197(5) Uani 1 1 d . . .
O7 O 0.1038(3) -0.0279(2) 0.57773(17) 0.0169(5) Uani 1 1 d . . .
O8 O 0.6695(3) 0.2454(2) 0.49229(18) 0.0195(5) Uani 1 1 d . . .
O9 O 0.7399(3) -0.1077(2) 0.60598(18) 0.0195(5) Uani 1 1 d . . .
O10 O 0.0444(3) 0.1838(2) 0.97267(18) 0.0232(6) Uani 1 1 d . . .
O11 O 0.2250(3) -0.0120(3) 1.11092(18) 0.0287(6) Uani 1 1 d . . .
H11A H 0.3176 0.0353 1.0983 0.034 Uiso 1 1 d R . .
H11B H 0.2301 -0.0455 1.1729 0.034 Uiso 1 1 d R . .
O12 O 0.4403(3) 0.1698(2) 1.03542(18) 0.0235(5) Uani 1 1 d . . .
H12A H 0.4434 0.1693 0.9622 0.028 Uiso 1 1 d R . .
H12B H 0.5318 0.1403 1.0494 0.028 Uiso 1 1 d R . .
N1 N 0.7708(4) 0.5342(3) 0.7656(2) 0.0226(7) Uani 1 1 d . . .
C1 C 0.3553(4) 0.0679(3) 0.6801(2) 0.0165(7) Uani 1 1 d . . .
C2 C 0.4719(4) 0.1446(3) 0.7437(3) 0.0168(7) Uani 1 1 d . . .
C3 C 0.3224(4) -0.0774(3) 0.7426(2) 0.0174(7) Uani 1 1 d . . .
H3A H 0.2798 -0.1440 0.6980 0.021 Uiso 1 1 calc R . .
H3B H 0.4215 -0.1187 0.7663 0.021 Uiso 1 1 calc R . .
C4 C 0.2105(5) -0.0638(3) 0.8322(3) 0.0192(8) Uani 1 1 d . . .
C5 C 0.2075(4) 0.1645(3) 0.6639(2) 0.0162(7) Uani 1 1 d . . .
H5A H 0.1716 0.1992 0.7287 0.019 Uiso 1 1 calc R . .
H5B H 0.2357 0.2477 0.6192 0.019 Uiso 1 1 calc R . .
C6 C 0.0728(4) 0.0902(3) 0.6189(2) 0.0160(7) Uani 1 1 d . . .
C7 C 0.6166(5) 0.6195(3) 0.7580(3) 0.0277(9) Uani 1 1 d . . .
H7A H 0.6306 0.6996 0.7077 0.033 Uiso 1 1 calc R . .
H7B H 0.5918 0.6596 0.8228 0.033 Uiso 1 1 calc R . .
C8 C 0.4774(5) 0.5338(4) 0.7298(4) 0.0479(13) Uani 1 1 d . . .
H8A H 0.4994 0.4950 0.6651 0.072 Uiso 1 1 calc R . .
H8B H 0.3852 0.5958 0.7260 0.072 Uiso 1 1 calc R . .
H8C H 0.4594 0.4564 0.7805 0.072 Uiso 1 1 calc R . .
C9 C 0.8091(5) 0.4611(4) 0.6687(3) 0.0334(10) Uani 1 1 d . . .
H9A H 0.7319 0.3877 0.6622 0.040 Uiso 1 1 calc R . .
H9B H 0.9112 0.4125 0.6746 0.040 Uiso 1 1 calc R . .
C10 C 0.8125(7) 0.5603(4) 0.5712(3) 0.0493(14) Uani 1 1 d . . .
H10A H 0.7109 0.6063 0.5628 0.074 Uiso 1 1 calc R . .
H10B H 0.8387 0.5046 0.5141 0.074 Uiso 1 1 calc R . .
H10C H 0.8902 0.6324 0.5758 0.074 Uiso 1 1 calc R . .
C11 C 0.8942(5) 0.6423(4) 0.7846(3) 0.0331(10) Uani 1 1 d . . .
H11C H 0.8663 0.6860 0.8477 0.040 Uiso 1 1 calc R . .
H11D H 0.8929 0.7181 0.7303 0.040 Uiso 1 1 calc R . .
C12 C 1.0595(6) 0.5783(5) 0.7909(4) 0.0521(14) Uani 1 1 d . . .
H12C H 1.0594 0.4952 0.8382 0.078 Uiso 1 1 calc R . .
H12D H 1.1284 0.6487 0.8133 0.078 Uiso 1 1 calc R . .
H12E H 1.0956 0.5505 0.7251 0.078 Uiso 1 1 calc R . .
C13 C 0.7597(5) 0.4151(4) 0.8493(3) 0.0313(9) Uani 1 1 d . . .
H13A H 0.6725 0.3547 0.8362 0.038 Uiso 1 1 calc R . .
H13B H 0.8553 0.3558 0.8465 0.038 Uiso 1 1 calc R . .
C14 C 0.7367(7) 0.4653(4) 0.9551(3) 0.0515(14) Uani 1 1 d . . .
H14A H 0.8243 0.5221 0.9701 0.077 Uiso 1 1 calc R . .
H14B H 0.7300 0.3831 1.0031 0.077 Uiso 1 1 calc R . .
H14C H 0.6412 0.5226 0.9595 0.077 Uiso 1 1 calc R . .

loop_
_atom_site_aniso_label
_atom_site_aniso_U_11
_atom_site_aniso_U_22
_atom_site_aniso_U_33
_atom_site_aniso_U_23
_atom_site_aniso_U_13
_atom_site_aniso_U_12
U1 0.01440(8) 0.01574(7) 0.01285(8) -0.00195(5) 0.00014(6) -0.00055(5)
U2 0.01608(11) 0.02034(9) 0.01386(11) 0.00058(7) 0.00138(8) 0.00016(8)
O1 0.0156(13) 0.0225(11) 0.0141(12) -0.0046(9) 0.0032(10) -0.0011(9)
O2 0.0153(13) 0.0263(12) 0.0177(12) -0.0054(9) 0.0021(11) -0.0036(10)
O3 0.0201(14) 0.0231(11) 0.0156(12) -0.0045(9) -0.0001(10) -0.0004(10)
O4 0.0208(14) 0.0284(12) 0.0141(12) -0.0007(9) -0.0001(11) 0.0004(10)
O5 0.0183(14) 0.0315(12) 0.0159(12) -0.0015(10) 0.0011(11) 0.0000(11)
O6 0.0160(13) 0.0216(11) 0.0220(13) -0.0049(9) -0.0016(10) 0.0004(10)
O7 0.0172(13) 0.0198(11) 0.0138(12) -0.0039(9) 0.0018(10) 0.0006(10)
O8 0.0187(14) 0.0209(11) 0.0187(12) -0.0014(9) 0.0008(11) -0.0015(10)
O9 0.0197(14) 0.0192(11) 0.0198(13) -0.0012(9) -0.0018(11) -0.0016(10)
O10 0.0204(14) 0.0261(12) 0.0224(14) 0.0010(10) 0.0039(11) 0.0009(11)
O11 0.0173(14) 0.0513(15) 0.0164(13) 0.0048(11) -0.0009(11) -0.0010(12)
O12 0.0198(14) 0.0329(12) 0.0173(13) -0.0023(10) 0.0008(11) 0.0048(11)
N1 0.0214(18) 0.0166(13) 0.0295(17) -0.0014(12) 0.0013(14) -0.0006(12)
C1 0.0167(18) 0.0199(15) 0.0129(16) -0.0018(12) 0.0025(14) -0.0014(13)
C2 0.020(2) 0.0151(14) 0.0153(17) 0.0014(12) -0.0003(15) 0.0003(13)
C3 0.0202(19) 0.0161(15) 0.0157(17) -0.0022(12) 0.0012(15) 0.0000(13)
C4 0.0186(19) 0.0168(15) 0.022(2) 0.0009(13) 0.0021(16) -0.0030(14)
C5 0.0158(19) 0.0168(14) 0.0162(16) -0.0027(12) -0.0024(14) 0.0001(13)
C6 0.0198(19) 0.0169(14) 0.0112(16) -0.0010(12) 0.0005(14) -0.0004(14)
C7 0.027(2) 0.0198(16) 0.035(2) 0.0017(14) 0.0038(18) 0.0033(15)
C8 0.021(2) 0.031(2) 0.089(4) 0.015(2) -0.005(3) 0.0002(18)
C9 0.043(3) 0.0206(17) 0.037(2) -0.0098(15) 0.011(2) 0.0007(17)
C10 0.082(4) 0.030(2) 0.037(3) -0.0152(18) 0.021(3) -0.013(2)
C11 0.035(3) 0.0204(17) 0.044(3) -0.0006(16) -0.003(2) -0.0068(17)
C12 0.030(3) 0.037(2) 0.090(4) 0.003(2) -0.017(3) -0.011(2)
C13 0.035(2) 0.0169(16) 0.042(2) 0.0052(15) -0.008(2) -0.0010(16)
C14 0.086(4) 0.033(2) 0.034(2) 0.0087(18) -0.006(3) -0.012(2)

loop_
_atom_type_symbol
_atom_type_description
_atom_type_scat_dispersion_real
_atom_type_scat_dispersion_imag
_atom_type_scat_source
C C 0.0033 0.0016 'International Tables Vol C Tables 4.2.6.8 and 6.1.1.4'
H H 0.0000 0.0000 'International Tables Vol C Tables 4.2.6.8 and 6.1.1.4'
N N 0.0061 0.0033 'International Tables Vol C Tables 4.2.6.8 and 6.1.1.4'
O O 0.0106 0.0060 'International Tables Vol C Tables 4.2.6.8 and 6.1.1.4'
U U -9.6767 9.6646 'International Tables Vol C Tables 4.2.6.8 and 6.1.1.4'

loop_
_geom_angle_atom_site_label_1
_geom_angle_atom_site_label_2
_geom_angle_atom_site_label_3
_geom_angle
_geom_angle_site_symmetry_1
_geom_angle_site_symmetry_3
_geom_angle_publ_flag
O9 U1 O8 178.06(11) . . ?
O9 U1 O7 90.01(9) . 2_656 ?
O8 U1 O7 89.14(9) . 2_656 ?
O9 U1 O2 89.23(9) . . ?
O8 U1 O2 90.72(9) . . ?
O7 U1 O2 152.53(9) 2_656 . ?
O9 U1 O1 89.56(9) . . ?
O8 U1 O1 92.20(9) . . ?
O7 U1 O1 140.94(8) 2_656 . ?
O2 U1 O1 66.51(8) . . ?
O9 U1 O1 89.45(9) . 2_656 ?
O8 U1 O1 91.98(9) . 2_656 ?
O7 U1 O1 73.70(8) 2_656 2_656 ?
O2 U1 O1 133.74(8) . 2_656 ?
O1 U1 O1 67.24(8) . 2_656 ?
O9 U1 O6 89.08(9) . 1_655 ?
O8 U1 O6 89.04(10) . 1_655 ?
O7 U1 O6 77.07(8) 2_656 1_655 ?
O2 U1 O6 75.46(8) . 1_655 ?
O1 U1 O6 141.96(7) . 1_655 ?
O1 U1 O6 150.74(8) 2_656 1_655 ?
O10 U2 O10 180.0 2_557 . ?
O10 U2 O11 86.52(11) 2_557 2_557 ?
O10 U2 O11 93.48(11) . 2_557 ?
O10 U2 O11 93.48(11) 2_557 . ?
O10 U2 O11 86.52(11) . . ?
O11 U2 O11 180.0 2_557 . ?
O10 U2 O5 93.72(9) 2_557 . ?
O10 U2 O5 86.28(9) . . ?
O11 U2 O5 64.88(8) 2_557 . ?
O11 U2 O5 115.12(8) . . ?
O10 U2 O5 86.28(9) 2_557 2_557 ?
O10 U2 O5 93.72(9) . 2_557 ?
O11 U2 O5 115.12(8) 2_557 2_557 ?
O11 U2 O5 64.88(8) . 2_557 ?
O5 U2 O5 180.0 . 2_557 ?
O10 U2 O4 87.43(10) 2_557 . ?
O10 U2 O4 92.57(10) . . ?
O11 U2 O4 116.08(8) 2_557 . ?
O11 U2 O4 63.92(8) . . ?
O5 U2 O4 52.16(8) . . ?
O5 U2 O4 127.84(8) 2_557 . ?
O10 U2 O4 92.57(10) 2_557 2_557 ?
O10 U2 O4 87.43(10) . 2_557 ?
O11 U2 O4 63.92(8) 2_557 2_557 ?
O11 U2 O4 116.08(8) . 2_557 ?
O5 U2 O4 127.84(8) . 2_557 ?
O5 U2 O4 52.16(8) 2_557 2_557 ?
O4 U2 O4 180.0 . 2_557 ?
C1 O1 U1 122.16(19) . . ?
C1 O1 U1 124.85(19) . 2_656 ?
U1 O1 U1 112.76(8) . 2_656 ?
C2 O2 U1 124.5(2) . . ?
C4 O4 U2 93.6(2) . . ?
C4 O5 U2 95.0(2) . . ?
C6 O6 U1 127.5(2) . 1_455 ?
C6 O7 U1 126.6(2) . 2_656 ?
U2 O11 H11A 125.8 . . ?
U2 O11 H11B 129.1 . . ?
H11A O11 H11B 104.1 . . ?
H12A O12 H12B 101.9 . . ?
C9 N1 C13 106.2(3) . . ?
C9 N1 C11 111.2(3) . . ?
C13 N1 C11 112.3(3) . . ?
C9 N1 C7 110.6(3) . . ?
C13 N1 C7 110.8(3) . . ?
C11 N1 C7 105.8(3) . . ?
O1 C1 C5 110.0(3) . . ?
O1 C1 C2 110.0(3) . . ?
C5 C1 C2 109.5(2) . . ?
O1 C1 C3 108.8(2) . . ?
C5 C1 C3 113.7(3) . . ?
C2 C1 C3 104.6(3) . . ?
O3 C2 O2 125.3(3) . . ?
O3 C2 C1 118.9(3) . . ?
O2 C2 C1 115.7(3) . . ?
C4 C3 C1 114.2(3) . . ?
C4 C3 H3A 108.7 . . ?
C1 C3 H3A 108.7 . . ?
C4 C3 H3B 108.7 . . ?
C1 C3 H3B 108.7 . . ?
H3A C3 H3B 107.6 . . ?
O5 C4 O4 118.6(3) . . ?
O5 C4 C3 120.1(3) . . ?
O4 C4 C3 121.4(3) . . ?
C6 C5 C1 114.2(3) . . ?
C6 C5 H5A 108.7 . . ?
C1 C5 H5A 108.7 . . ?
C6 C5 H5B 108.7 . . ?
C1 C5 H5B 108.7 . . ?
H5A C5 H5B 107.6 . . ?
O6 C6 O7 123.3(3) . . ?
O6 C6 C5 118.9(3) . . ?
O7 C6 C5 117.8(3) . . ?
N1 C7 C8 114.9(3) . . ?
N1 C7 H7A 108.5 . . ?
C8 C7 H7A 108.5 . . ?
N1 C7 H7B 108.5 . . ?
C8 C7 H7B 108.5 . . ?
H7A C7 H7B 107.5 . . ?
C7 C8 H8A 109.5 . . ?
C7 C8 H8B 109.5 . . ?
H8A C8 H8B 109.5 . . ?
C7 C8 H8C 109.5 . . ?
H8A C8 H8C 109.5 . . ?
H8B C8 H8C 109.5 . . ?
N1 C9 C10 115.5(3) . . ?
N1 C9 H9A 108.4 . . ?
C10 C9 H9A 108.4 . . ?
N1 C9 H9B 108.4 . . ?
C10 C9 H9B 108.4 . . ?
H9A C9 H9B 107.5 . . ?
C9 C10 H10A 109.5 . . ?
C9 C10 H10B 109.5 . . ?
H10A C10 H10B 109.5 . . ?
C9 C10 H10C 109.5 . . ?
H10A C10 H10C 109.5 . . ?
H10B C10 H10C 109.5 . . ?
N1 C11 C12 114.0(3) . . ?
N1 C11 H11C 108.8 . . ?
C12 C11 H11C 108.8 . . ?
N1 C11 H11D 108.8 . . ?
C12 C11 H11D 108.8 . . ?
H11C C11 H11D 107.6 . . ?
C11 C12 H12C 109.5 . . ?
C11 C12 H12D 109.5 . . ?
H12C C12 H12D 109.5 . . ?
C11 C12 H12E 109.5 . . ?
H12C C12 H12E 109.5 . . ?
H12D C12 H12E 109.5 . . ?
C14 C13 N1 115.1(3) . . ?
C14 C13 H13A 108.5 . . ?
N1 C13 H13A 108.5 . . ?
C14 C13 H13B 108.5 . . ?
N1 C13 H13B 108.5 . . ?
H13A C13 H13B 107.5 . . ?
C13 C14 H14A 109.5 . . ?
C13 C14 H14B 109.5 . . ?
H14A C14 H14B 109.5 . . ?
C13 C14 H14C 109.5 . . ?
H14A C14 H14C 109.5 . . ?
H14B C14 H14C 109.5 . . ?

loop_
_geom_bond_atom_site_label_1
_geom_bond_atom_site_label_2
_geom_bond_distance
_geom_bond_site_symmetry_2
_geom_bond_publ_flag
U1 O9 1.777(2) . ?
U1 O8 1.783(2) . ?
U1 O7 2.345(2) 2_656 ?
U1 O2 2.373(2) . ?
U1 O1 2.377(2) . ?
U1 O1 2.394(2) 2_656 ?
U1 O6 2.423(2) 1_655 ?
U1 U1 3.9728(3) 2_656 ?
U2 O10 1.770(2) 2_557 ?
U2 O10 1.770(2) . ?
U2 O11 2.449(3) 2_557 ?
U2 O11 2.449(3) . ?
U2 O5 2.472(2) . ?
U2 O5 2.472(2) 2_557 ?
U2 O4 2.500(2) . ?
U2 O4 2.500(2) 2_557 ?
O1 C1 1.419(4) . ?
O1 U1 2.394(2) 2_656 ?
O2 C2 1.283(4) . ?
O3 C2 1.234(4) . ?
O4 C4 1.273(4) . ?
O5 C4 1.270(5) . ?
O6 C6 1.256(4) . ?
O6 U1 2.423(2) 1_455 ?
O7 C6 1.275(4) . ?
O7 U1 2.345(2) 2_656 ?
O11 H11A 0.9162 . ?
O11 H11B 0.8580 . ?
O12 H12A 0.9668 . ?
O12 H12B 0.8409 . ?
N1 C9 1.510(4) . ?
N1 C13 1.512(4) . ?
N1 C11 1.512(5) . ?
N1 C7 1.516(5) . ?
C1 C5 1.537(4) . ?
C1 C2 1.544(5) . ?
C1 C3 1.560(4) . ?
C3 C4 1.499(5) . ?
C3 H3A 0.9700 . ?
C3 H3B 0.9700 . ?
C5 C6 1.515(5) . ?
C5 H5A 0.9700 . ?
C5 H5B 0.9700 . ?
C7 C8 1.517(6) . ?
C7 H7A 0.9700 . ?
C7 H7B 0.9700 . ?
C8 H8A 0.9600 . ?
C8 H8B 0.9600 . ?
C8 H8C 0.9600 . ?
C9 C10 1.530(6) . ?
C9 H9A 0.9700 . ?
C9 H9B 0.9700 . ?
C10 H10A 0.9600 . ?
C10 H10B 0.9600 . ?
C10 H10C 0.9600 . ?
C11 C12 1.513(6) . ?
C11 H11C 0.9700 . ?
C11 H11D 0.9700 . ?
C12 H12C 0.9600 . ?
C12 H12D 0.9600 . ?
C12 H12E 0.9600 . ?
C13 C14 1.507(6) . ?
C13 H13A 0.9700 . ?
C13 H13B 0.9700 . ?
C14 H14A 0.9600 . ?
C14 H14B 0.9600 . ?
C14 H14C 0.9600 . ?

loop_
_geom_hbond_atom_site_label_D
_geom_hbond_atom_site_label_H
_geom_hbond_atom_site_label_A
_geom_hbond_distance_DH
_geom_hbond_distance_HA
_geom_hbond_distance_DA
_geom_hbond_angle_DHA
_geom_hbond_site_symmetry_A
O11 H11A O12 0.92 1.79 2.645(4) 154.3 .
O11 H11B O2 0.86 2.20 2.947(3) 145.4 2_657
O12 H12A O3 0.97 1.85 2.808(3) 169.5 .
O12 H12B O4 0.84 1.90 2.740(4) 176.5 2_657
